data_2015928
loop_
_publ_author_name
'Din\,cer, Muharrem'
'\"Ozdemir, Nam\?ik'
'G\"ulcemal, S\"uleyman'
'\,Cetinkaya, Bekir'
'B\"uy\"ukg\"ung\"or, Orhan'

_publ_section_title
'[1,3-Bis(2,3,4,5,6-pentafluorobenzyl)benzimidazol-2-ylidene]bromido(\h^4^-cycloocta-1,5-diene)rhodium(I)'
_journal_coeditor_code AV3078
_journal_issue 5
_journal_name_full 'Acta Crystallographica Section C'
_journal_page_first m228
_journal_page_last m230
_journal_paper_doi 10.1107/S0108270107015417
_journal_volume 63
_journal_year 2007
_chemical_formula_iupac '[Rh Br (C8 H12) (C21 H8 N2 F10)]'
_chemical_formula_moiety 'C29 H20 Br F10 N2 Rh'
_chemical_formula_sum 'C29 H20 Br F10 N2 Rh'
_chemical_formula_weight 769.29
_chemical_name_systematic
;
[1,3-Bis(2,3,4,5,6-pentafluorobenzyl)benzimidazol-2-
ylidene]bromido(\h^4^-cycloocta-1,5-diene)rhodium(I)
;
_space_group_IT_number 14
_symmetry_cell_setting monoclinic
_symmetry_space_group_name_Hall '-P 2ybc'
_symmetry_space_group_name_H-M 'P 1 21/c 1'
_atom_sites_solution_hydrogens geom
_atom_sites_solution_primary direct
_atom_sites_solution_secondary difmap
_audit_creation_method SHELXL-97
_cell_angle_alpha 90.00
_cell_angle_beta 125.629(3)
_cell_angle_gamma 90.00
_cell_formula_units_Z 4
_cell_length_a 10.3441(5)
_cell_length_b 21.4937(10)
_cell_length_c 15.4717(7)
_cell_measurement_reflns_used 31719
_cell_measurement_temperature 296
_cell_measurement_theta_max 27.19
_cell_measurement_theta_min 1.62
_cell_volume 2795.9(2)
_computing_cell_refinement X-AREA
_computing_data_collection 'X-AREA (Stoe & Cie, 2002)'
_computing_data_reduction 'X-RED32 (Stoe & Cie, 2002)'
_computing_molecular_graphics 'ORTEP-3 for Windows (Farrugia, 1997)'
_computing_publication_material 'WinGX (Farrugia, 1999) and PLATON (Spek, 2003)'
_computing_structure_refinement 'SHELXL97 (Sheldrick, 1997)'
_computing_structure_solution 'SHELXS86 (Sheldrick, 1990)'
_diffrn_ambient_temperature 296
_diffrn_detector_area_resol_mean 6.67
_diffrn_measured_fraction_theta_full 0.991
_diffrn_measured_fraction_theta_max 0.991
_diffrn_measurement_device_type 'Stoe IPDS-II'
_diffrn_measurement_method \w
_diffrn_radiation_monochromator 'plane graphite'
_diffrn_radiation_source 'sealed X-ray tube, 12 x 0.4 mm long-fine focus'
_diffrn_radiation_type MoK\a
_diffrn_radiation_wavelength 0.71073
_diffrn_reflns_av_R_equivalents 0.0555
_diffrn_reflns_av_sigmaI/netI 0.0301
_diffrn_reflns_limit_h_max 13
_diffrn_reflns_limit_h_min -13
_diffrn_reflns_limit_k_max 27
_diffrn_reflns_limit_k_min -27
_diffrn_reflns_limit_l_max 19
_diffrn_reflns_limit_l_min -19
_diffrn_reflns_number 36192
_diffrn_reflns_theta_full 27.20
_diffrn_reflns_theta_max 27.20
_diffrn_reflns_theta_min 1.88
_diffrn_standards_decay_% 0
_diffrn_standards_interval_count 0
_diffrn_standards_number 0
_exptl_absorpt_coefficient_mu 2.130
_exptl_absorpt_correction_T_max 0.5452
_exptl_absorpt_correction_T_min 0.2884
_exptl_absorpt_correction_type integration
_exptl_absorpt_process_details '(X-RED32; Stoe & Cie, 2002)'
_exptl_crystal_colour yellow
_exptl_crystal_density_diffrn 1.828
_exptl_crystal_density_method 'not measured'
_exptl_crystal_description prism
_exptl_crystal_F_000 1512
_exptl_crystal_size_max 0.52
_exptl_crystal_size_mid 0.42
_exptl_crystal_size_min 0.36
_refine_diff_density_max 0.410
_refine_diff_density_min -0.788
_refine_ls_extinction_coef 0.0027(3)
_refine_ls_extinction_expression Fc^*^=kFc[1+0.001xFc^2^\l^3^/sin(2\q)]^-1/4^
_refine_ls_extinction_method SHELXL97
_refine_ls_goodness_of_fit_ref 1.045
_refine_ls_hydrogen_treatment constr
_refine_ls_matrix_type full
_refine_ls_number_parameters 389
_refine_ls_number_reflns 6179
_refine_ls_number_restraints 0
_refine_ls_restrained_S_all 1.045
_refine_ls_R_factor_all 0.0509
_refine_ls_R_factor_gt 0.0379
_refine_ls_shift/su_max 0.001
_refine_ls_shift/su_mean 0.000
_refine_ls_structure_factor_coef Fsqd
_refine_ls_weighting_details 'calc w=1/[\s^2^(Fo^2^)+(0.0488P)^2^+1.2219P] where P=(Fo^2^+2Fc^2^)/3'
_refine_ls_weighting_scheme calc
_refine_ls_wR_factor_gt 0.0949
_refine_ls_wR_factor_ref 0.1005
_reflns_number_gt 4843
_reflns_number_total 6179
_reflns_threshold_expression I>2\s(I)
_cod_data_source_file av3078.cif
_cod_data_source_block II
_cod_original_sg_symbol_H-M 'P 21/c'
_cod_database_code 2015928
_cod_database_fobs_code 2015928

loop_
_symmetry_equiv_pos_as_xyz
'x, y, z'
'-x, y+1/2, -z+1/2'
'-x, -y, -z'
'x, -y-1/2, z-1/2'

loop_
_atom_site_type_symbol
_atom_site_label
_atom_site_fract_x
_atom_site_fract_y
_atom_site_fract_z
_atom_site_U_iso_or_equiv
_atom_site_adp_type
_atom_site_calc_flag
_atom_site_refinement_flags
_atom_site_occupancy
Rh Rh1 1.06906(3) 0.160433(12) 0.76436(2) 0.05361(10) Uani d . 1
Br Br1 0.81298(5) 0.210453(19) 0.61874(3) 0.07439(14) Uani d . 1
F F1 0.6657(3) 0.20549(13) 0.8181(3) 0.1033(9) Uani d . 1
F F2 0.4795(4) 0.29422(16) 0.6782(3) 0.1159(10) Uani d . 1
F F3 0.6130(5) 0.39550(13) 0.6564(3) 0.1201(11) Uani d . 1
F F4 0.9343(5) 0.40495(14) 0.7727(3) 0.1442(14) Uani d . 1
F F5 1.1180(4) 0.31665(14) 0.9127(3) 0.1126(10) Uani d . 1
F F6 0.9339(4) 0.01534(15) 0.5720(2) 0.1082(9) Uani d . 1
F F7 0.7248(6) 0.05384(18) 0.3723(3) 0.1621(18) Uani d . 1
F F8 0.4412(5) 0.10236(15) 0.3120(2) 0.1635(19) Uani d . 1
F F9 0.3674(3) 0.10778(16) 0.4532(3) 0.1405(14) Uani d . 1
F F10 0.5754(3) 0.06782(14) 0.6525(2) 0.0938(7) Uani d . 1
N N1 0.9050(3) 0.06318(12) 0.8118(2) 0.0507(6) Uani d . 1
N N2 0.9578(3) 0.14510(12) 0.9066(2) 0.0554(6) Uani d . 1
C C1 0.9690(4) 0.12105(14) 0.8300(2) 0.0513(7) Uani d . 1
C C2 0.8530(4) 0.05093(15) 0.8752(2) 0.0536(7) Uani d . 1
C C3 0.7801(4) -0.00053(17) 0.8832(3) 0.0643(9) Uani d . 1
H H3 0.7589 -0.0361 0.8428 0.077 Uiso calc R 1
C C4 0.7403(5) 0.0036(2) 0.9541(3) 0.0744(11) Uani d . 1
H H4 0.6891 -0.0296 0.9607 0.089 Uiso calc R 1
C C5 0.7747(5) 0.0558(2) 1.0151(3) 0.0771(11) Uani d . 1
H H5 0.7482 0.0565 1.0632 0.092 Uiso calc R 1
C C6 0.8474(5) 0.1075(2) 1.0076(3) 0.0696(9) Uani d . 1
H H6 0.8689 0.1430 1.0483 0.083 Uiso calc R 1
C C7 0.8862(4) 0.10316(15) 0.9360(3) 0.0554(7) Uani d . 1
C C8 1.0064(5) 0.20827(17) 0.9490(3) 0.0686(9) Uani d . 1
H H8A 1.1136 0.2154 0.9698 0.082 Uiso calc R 1
H H8B 1.0083 0.2118 1.0122 0.082 Uiso calc R 1
C C9 0.8986(5) 0.25774(16) 0.8710(3) 0.0636(9) Uani d . 1
C C10 0.7349(5) 0.25522(18) 0.8094(4) 0.0718(10) Uani d . 1
C C11 0.6373(6) 0.3000(2) 0.7371(4) 0.0817(12) Uani d . 1
C C12 0.7048(7) 0.3505(2) 0.7252(4) 0.0845(13) Uani d . 1
C C13 0.8651(7) 0.35587(19) 0.7844(4) 0.0879(14) Uani d . 1
C C14 0.9612(5) 0.31027(19) 0.8565(4) 0.0770(11) Uani d . 1
C C15 0.8845(4) 0.02064(16) 0.7314(3) 0.0593(8) Uani d . 1
H H15A 0.8532 -0.0198 0.7413 0.071 Uiso calc R 1
H H15B 0.9859 0.0157 0.7417 0.071 Uiso calc R 1
C C16 0.7627(4) 0.04194(15) 0.6192(3) 0.0585(8) Uani d . 1
C C17 0.7954(6) 0.03886(18) 0.5447(3) 0.0783(11) Uani d . 1
C C18 0.6868(9) 0.0585(2) 0.4418(4) 0.1026(18) Uani d . 1
C C19 0.5465(8) 0.0824(2) 0.4121(4) 0.1034(19) Uani d . 1
C C20 0.5076(6) 0.0855(2) 0.4826(4) 0.0920(15) Uani d . 1
C C21 0.6168(5) 0.06489(17) 0.5857(3) 0.0701(10) Uani d . 1
C C22 1.2604(4) 0.0965(2) 0.8417(3) 0.0718(10) Uani d . 1
H H22 1.2377 0.0587 0.8660 0.086 Uiso calc R 1
C C23 1.2981(4) 0.1476(2) 0.9077(3) 0.0740(11) Uani d . 1
H H23 1.2961 0.1385 0.9690 0.089 Uiso calc R 1
C C24 1.4091(6) 0.1997(3) 0.9273(5) 0.126(2) Uani d . 1
H H24A 1.4226 0.2260 0.9830 0.151 Uiso calc R 1
H H24B 1.5121 0.1818 0.9541 0.151 Uiso calc R 1
C C25 1.3626(6) 0.2389(3) 0.8376(5) 0.1008(15) Uani d . 1
H H25A 1.4425 0.2347 0.8239 0.121 Uiso calc R 1
H H25B 1.3652 0.2817 0.8582 0.121 Uiso calc R 1
C C26 1.2046(5) 0.2274(2) 0.7363(4) 0.0781(11) Uani d . 1
H H26 1.1457 0.2654 0.6993 0.094 Uiso calc R 1
C C27 1.1652(6) 0.1770(2) 0.6699(4) 0.0798(12) Uani d . 1
H H27 1.0839 0.1858 0.5945 0.096 Uiso calc R 1
C C28 1.2764(7) 0.1257(3) 0.6897(5) 0.1087(18) Uani d . 1
H H28A 1.2261 0.1007 0.6257 0.130 Uiso calc R 1
H H28B 1.3708 0.1441 0.7011 0.130 Uiso calc R 1
C C29 1.3272(7) 0.0840(3) 0.7788(5) 0.123(2) Uani d . 1
H H29A 1.4422 0.0858 0.8273 0.147 Uiso calc R 1
H H29B 1.2987 0.0419 0.7515 0.147 Uiso calc R 1

loop_
_atom_site_aniso_label
_atom_site_aniso_U_11
_atom_site_aniso_U_22
_atom_site_aniso_U_33
_atom_site_aniso_U_12
_atom_site_aniso_U_13
_atom_site_aniso_U_23
Rh1 0.05673(16) 0.05533(16) 0.05389(16) 0.00292(11) 0.03513(13) 0.00857(11)
Br1 0.0737(2) 0.0689(2) 0.0642(2) 0.01353(18) 0.0309(2) 0.00471(17)
F1 0.0771(15) 0.0925(18) 0.151(3) -0.0002(13) 0.0724(17) 0.0390(17)
F2 0.0910(19) 0.134(3) 0.133(3) 0.0276(17) 0.0714(19) 0.042(2)
F3 0.184(3) 0.0799(17) 0.106(2) 0.0204(19) 0.090(2) 0.0233(16)
F4 0.202(4) 0.090(2) 0.131(3) -0.065(2) 0.092(3) 0.0055(18)
F5 0.110(2) 0.104(2) 0.118(2) -0.0535(17) 0.0630(19) -0.0161(17)
F6 0.139(3) 0.119(2) 0.112(2) 0.0158(19) 0.099(2) -0.0010(17)
F7 0.302(6) 0.123(3) 0.106(2) -0.003(3) 0.144(3) 0.002(2)
F8 0.227(4) 0.091(2) 0.0549(16) -0.010(2) 0.015(2) 0.0060(14)
F9 0.0806(18) 0.115(2) 0.129(3) 0.0228(17) 0.0065(17) 0.011(2)
F10 0.0687(14) 0.117(2) 0.0950(19) 0.0156(13) 0.0475(14) 0.0049(15)
N1 0.0551(14) 0.0502(14) 0.0478(14) -0.0012(11) 0.0305(12) 0.0019(11)
N2 0.0643(16) 0.0522(14) 0.0577(16) -0.0078(12) 0.0400(14) -0.0056(11)
C1 0.0508(16) 0.0520(17) 0.0496(16) 0.0014(13) 0.0284(14) 0.0020(13)
C2 0.0555(17) 0.0539(17) 0.0497(17) 0.0002(13) 0.0296(15) 0.0055(13)
C3 0.067(2) 0.0578(19) 0.063(2) -0.0060(16) 0.0345(18) 0.0076(15)
C4 0.072(2) 0.079(3) 0.073(3) -0.0060(19) 0.043(2) 0.019(2)
C5 0.084(3) 0.094(3) 0.070(2) 0.003(2) 0.055(2) 0.015(2)
C6 0.079(2) 0.079(2) 0.061(2) -0.0037(19) 0.0463(19) -0.0038(18)
C7 0.0590(17) 0.0569(18) 0.0512(17) -0.0020(14) 0.0325(15) 0.0026(14)
C8 0.073(2) 0.062(2) 0.070(2) -0.0172(17) 0.041(2) -0.0185(17)
C9 0.089(2) 0.0500(18) 0.074(2) -0.0086(17) 0.060(2) -0.0099(16)
C10 0.085(3) 0.061(2) 0.097(3) -0.0028(18) 0.069(2) 0.0049(19)
C11 0.099(3) 0.078(3) 0.092(3) 0.007(2) 0.070(3) 0.010(2)
C12 0.127(4) 0.063(2) 0.082(3) 0.005(2) 0.071(3) 0.003(2)
C13 0.143(4) 0.056(2) 0.081(3) -0.026(3) 0.074(3) -0.008(2)
C14 0.096(3) 0.067(2) 0.085(3) -0.034(2) 0.062(3) -0.024(2)
C15 0.0632(18) 0.0551(18) 0.062(2) 0.0058(15) 0.0379(17) -0.0038(15)
C16 0.069(2) 0.0516(17) 0.0520(18) -0.0034(15) 0.0339(16) -0.0059(14)
C17 0.114(3) 0.057(2) 0.071(3) -0.004(2) 0.058(3) -0.0076(18)
C18 0.181(6) 0.066(3) 0.068(3) -0.014(3) 0.076(4) -0.007(2)
C19 0.142(5) 0.054(2) 0.054(3) -0.011(3) 0.023(3) -0.0034(19)
C20 0.082(3) 0.059(2) 0.079(3) -0.003(2) 0.015(2) -0.003(2)
C21 0.070(2) 0.058(2) 0.063(2) -0.0024(17) 0.0281(19) -0.0047(16)
C22 0.062(2) 0.077(2) 0.074(2) 0.0161(18) 0.0387(19) 0.020(2)
C23 0.0529(19) 0.092(3) 0.062(2) -0.0034(18) 0.0247(17) 0.020(2)
C24 0.086(3) 0.145(5) 0.098(4) -0.054(3) 0.026(3) 0.023(3)
C25 0.093(3) 0.094(3) 0.123(4) -0.027(3) 0.067(3) 0.004(3)
C26 0.093(3) 0.075(3) 0.090(3) -0.003(2) 0.066(3) 0.022(2)
C27 0.106(3) 0.085(3) 0.086(3) 0.008(2) 0.077(3) 0.019(2)
C28 0.146(5) 0.104(4) 0.141(5) 0.015(3) 0.120(4) 0.011(3)
C29 0.121(4) 0.154(5) 0.125(5) 0.070(4) 0.090(4) 0.042(4)

loop_
_atom_type_symbol
_atom_type_description
_atom_type_scat_dispersion_real
_atom_type_scat_dispersion_imag
_atom_type_scat_source
C C 0.0033 0.0016 'International Tables Vol C Tables 4.2.6.8 and 6.1.1.4'
H H 0.0000 0.0000 'International Tables Vol C Tables 4.2.6.8 and 6.1.1.4'
Br Br -0.2901 2.4595 'International Tables Vol C Tables 4.2.6.8 and 6.1.1.4'
F F 0.0171 0.0103 'International Tables Vol C Tables 4.2.6.8 and 6.1.1.4'
N N 0.0061 0.0033 'International Tables Vol C Tables 4.2.6.8 and 6.1.1.4'
Rh Rh -1.1178 0.9187 'International Tables Vol C Tables 4.2.6.8 and 6.1.1.4'

loop_
_geom_angle_atom_site_label_1
_geom_angle_atom_site_label_2
_geom_angle_atom_site_label_3
_geom_angle
_geom_angle_publ_flag
C1 Rh1 C22 91.62(14) yes
C1 Rh1 C23 90.43(14) yes
C22 Rh1 C23 38.38(17) yes
C1 Rh1 C26 160.15(16) yes
C22 Rh1 C26 92.39(16) ?
C23 Rh1 C26 80.80(16) ?
C1 Rh1 C27 163.35(16) yes
C22 Rh1 C27 81.17(16) ?
C23 Rh1 C27 93.05(18) ?
C26 Rh1 C27 36.19(17) yes
C1 Rh1 Br1 92.82(9) ?
C22 Rh1 Br1 159.47(12) ?
C23 Rh1 Br1 161.40(13) ?
C26 Rh1 Br1 90.20(12) ?
C27 Rh1 Br1 89.06(13) ?
C1 N1 C2 111.6(3) yes
C1 N1 C15 124.2(3) yes
C2 N1 C15 124.0(3) yes
C1 N2 C7 111.6(3) yes
C1 N2 C8 124.2(3) yes
C7 N2 C8 124.1(3) yes
N2 C1 N1 104.5(3) yes
N2 C1 Rh1 127.7(2) yes
N1 C1 Rh1 127.8(2) yes
C7 C2 C3 121.6(3) ?
C7 C2 N1 106.5(3) ?
C3 C2 N1 132.0(3) ?
C4 C3 C2 116.7(4) ?
C4 C3 H3 121.6 ?
C2 C3 H3 121.6 ?
C5 C4 C3 121.4(4) ?
C5 C4 H4 119.3 ?
C3 C4 H4 119.3 ?
C4 C5 C6 122.3(4) ?
C4 C5 H5 118.9 ?
C6 C5 H5 118.9 ?
C5 C6 C7 116.0(4) ?
C5 C6 H6 122.0 ?
C7 C6 H6 122.0 ?
C2 C7 C6 122.0(3) ?
C2 C7 N2 105.8(3) ?
C6 C7 N2 132.2(3) ?
N2 C8 C9 113.3(3) yes
N2 C8 H8A 108.9 ?
C9 C8 H8A 108.9 ?
N2 C8 H8B 108.9 ?
C9 C8 H8B 108.9 ?
H8A C8 H8B 107.7 ?
C10 C9 C14 115.0(4) ?
C10 C9 C8 124.4(3) ?
C14 C9 C8 120.6(4) ?
F1 C10 C11 117.4(4) ?
F1 C10 C9 118.4(4) ?
C11 C10 C9 124.1(4) ?
F2 C11 C12 120.2(4) ?
F2 C11 C10 121.3(4) ?
C12 C11 C10 118.6(5) ?
F3 C12 C13 119.9(4) ?
F3 C12 C11 120.1(5) ?
C13 C12 C11 120.0(4) ?
F4 C13 C12 120.9(5) ?
F4 C13 C14 118.5(5) ?
C12 C13 C14 120.6(4) ?
F5 C14 C13 119.1(4) ?
F5 C14 C9 119.1(4) ?
C13 C14 C9 121.8(4) ?
N1 C15 C16 113.7(3) yes
N1 C15 H15A 108.8 ?
C16 C15 H15A 108.8 ?
N1 C15 H15B 108.8 ?
C16 C15 H15B 108.8 ?
H15A C15 H15B 107.7 ?
C21 C16 C17 117.0(4) ?
C21 C16 C15 123.0(3) ?
C17 C16 C15 120.1(4) ?
F6 C17 C18 119.1(4) ?
F6 C17 C16 119.6(4) ?
C18 C17 C16 121.3(5) ?
C19 C18 F7 121.0(5) ?
C19 C18 C17 120.4(5) ?
F7 C18 C17 118.6(6) ?
C18 C19 F8 120.4(6) ?
C18 C19 C20 120.4(4) ?
F8 C19 C20 119.1(6) ?
F9 C20 C19 120.9(5) ?
F9 C20 C21 120.3(5) ?
C19 C20 C21 118.8(5) ?
F10 C21 C16 120.3(3) ?
F10 C21 C20 117.6(4) ?
C16 C21 C20 122.1(4) ?
C23 C22 C29 125.2(5) ?
C23 C22 Rh1 70.9(2) ?
C29 C22 Rh1 112.3(3) ?
C23 C22 H22 113.6 ?
C29 C22 H22 113.6 ?
Rh1 C22 H22 113.6 ?
C22 C23 C24 126.2(5) ?
C22 C23 Rh1 70.7(2) ?
C24 C23 Rh1 111.8(3) ?
C22 C23 H23 113.4 ?
C24 C23 H23 113.4 ?
Rh1 C23 H23 113.4 ?
C25 C24 C23 116.9(4) ?
C25 C24 H24A 108.1 ?
C23 C24 H24A 108.1 ?
C25 C24 H24B 108.1 ?
C23 C24 H24B 108.1 ?
H24A C24 H24B 107.3 ?
C24 C25 C26 117.6(4) ?
C24 C25 H25A 107.9 ?
C26 C25 H25A 107.9 ?
C24 C25 H25B 107.9 ?
C26 C25 H25B 107.9 ?
H25A C25 H25B 107.2 ?
C27 C26 C25 125.6(5) ?
C27 C26 Rh1 72.0(2) ?
C25 C26 Rh1 109.5(3) ?
C27 C26 H26 113.9 ?
C25 C26 H26 113.9 ?
Rh1 C26 H26 113.9 ?
C26 C27 C28 124.7(5) ?
C26 C27 Rh1 71.8(2) ?
C28 C27 Rh1 109.4(3) ?
C26 C27 H27 114.3 ?
C28 C27 H27 114.3 ?
Rh1 C27 H27 114.3 ?
C29 C28 C27 117.2(4) ?
C29 C28 H28A 108.0 ?
C27 C28 H28A 108.0 ?
C29 C28 H28B 108.0 ?
C27 C28 H28B 108.0 ?
H28A C28 H28B 107.2 ?
C28 C29 C22 116.8(4) ?
C28 C29 H29A 108.1 ?
C22 C29 H29A 108.1 ?
C28 C29 H29B 108.1 ?
C22 C29 H29B 108.1 ?
H29A C29 H29B 107.3 ?

loop_
_geom_bond_atom_site_label_1
_geom_bond_atom_site_label_2
_geom_bond_distance
_geom_bond_publ_flag
Rh1 C1 2.010(3) yes
Rh1 C22 2.116(4) yes
Rh1 C23 2.118(4) yes
Rh1 C26 2.222(4) yes
Rh1 C27 2.224(4) yes
Rh1 Br1 2.5090(5) yes
F1 C10 1.336(4) ?
F2 C11 1.333(5) ?
F3 C12 1.339(5) ?
F4 C13 1.345(5) ?
F5 C14 1.327(5) ?
F6 C17 1.334(5) ?
F7 C18 1.347(6) ?
F8 C19 1.343(5) ?
F9 C20 1.331(6) ?
F10 C21 1.331(5) ?
N1 C1 1.359(4) yes
N1 C2 1.392(4) yes
N1 C15 1.456(4) yes
N2 C1 1.359(4) yes
N2 C7 1.400(4) yes
N2 C8 1.464(4) yes
C2 C7 1.373(5) ?
C2 C3 1.385(5) ?
C3 C4 1.381(5) ?
C3 H3 0.9300 ?
C4 C5 1.373(6) ?
C4 H4 0.9300 ?
C5 C6 1.383(6) ?
C5 H5 0.9300 ?
C6 C7 1.384(5) ?
C6 H6 0.9300 ?
C8 C9 1.504(6) ?
C8 H8A 0.9700 ?
C8 H8B 0.9700 ?
C9 C10 1.378(6) ?
C9 C14 1.384(5) ?
C10 C11 1.371(6) ?
C11 C12 1.361(6) ?
C12 C13 1.353(7) ?
C13 C14 1.379(7) ?
C15 C16 1.504(5) ?
C15 H15A 0.9700 ?
C15 H15B 0.9700 ?
C16 C21 1.370(5) ?
C16 C17 1.379(5) ?
C17 C18 1.375(7) ?
C18 C19 1.342(8) ?
C19 C20 1.367(8) ?
C20 C21 1.384(6) ?
C22 C23 1.392(6) ?
C22 C29 1.510(6) ?
C22 H22 0.9800 ?
C23 C24 1.503(6) ?
C23 H23 0.9800 ?
C24 C25 1.444(7) ?
C24 H24A 0.9700 ?
C24 H24B 0.9700 ?
C25 C26 1.484(7) ?
C25 H25A 0.9700 ?
C25 H25B 0.9700 ?
C26 C27 1.381(6) ?
C26 H26 0.9800 ?
C27 C28 1.492(7) ?
C27 H27 0.9800 ?
C28 C29 1.460(7) ?
C28 H28A 0.9700 ?
C28 H28B 0.9700 ?
C29 H29A 0.9700 ?
C29 H29B 0.9700 ?

loop_
_geom_hbond_atom_site_label_D
_geom_hbond_atom_site_label_H
_geom_hbond_atom_site_label_A
_geom_hbond_site_symmetry_A
_geom_hbond_distance_DH
_geom_hbond_distance_HA
_geom_hbond_distance_DA
_geom_hbond_angle_DHA
C25 H25A F1 1_655 0.97 2.44 3.397(6) 167
C3 H3 F8 3_656 0.93 2.50 3.331(5) 148

loop_
_geom_torsion_atom_site_label_1
_geom_torsion_atom_site_label_2
_geom_torsion_atom_site_label_3
_geom_torsion_atom_site_label_4
_geom_torsion
C7 N2 C1 N1 -0.5(4)
C8 N2 C1 N1 -177.4(3)
C7 N2 C1 Rh1 -177.4(2)
C8 N2 C1 Rh1 5.7(5)
C2 N1 C1 N2 0.4(3)
C15 N1 C1 N2 177.0(3)
C2 N1 C1 Rh1 177.4(2)
C15 N1 C1 Rh1 -6.1(4)
C22 Rh1 C1 N2 109.5(3)
C23 Rh1 C1 N2 71.1(3)
C26 Rh1 C1 N2 7.9(6)
C27 Rh1 C1 N2 173.3(5)
Br1 Rh1 C1 N2 -90.6(3)
C22 Rh1 C1 N1 -66.8(3)
C23 Rh1 C1 N1 -105.2(3)
C26 Rh1 C1 N1 -168.4(4)
C27 Rh1 C1 N1 -3.0(7)
Br1 Rh1 C1 N1 93.2(3)
C1 N1 C2 C7 -0.2(4)
C15 N1 C2 C7 -176.8(3)
C1 N1 C2 C3 179.3(3)
C15 N1 C2 C3 2.7(5)
C7 C2 C3 C4 0.9(5)
N1 C2 C3 C4 -178.4(3)
C2 C3 C4 C5 -1.3(6)
C3 C4 C5 C6 1.5(6)
C4 C5 C6 C7 -1.0(6)
C3 C2 C7 C6 -0.6(5)
N1 C2 C7 C6 178.9(3)
C3 C2 C7 N2 -179.6(3)
N1 C2 C7 N2 -0.1(4)
C5 C6 C7 C2 0.6(5)
C5 C6 C7 N2 179.3(4)
C1 N2 C7 C2 0.4(4)
C8 N2 C7 C2 177.3(3)
C1 N2 C7 C6 -178.5(4)
C8 N2 C7 C6 -1.6(6)
C1 N2 C8 C9 70.6(4)
C7 N2 C8 C9 -105.9(4)
N2 C8 C9 C10 45.3(5)
N2 C8 C9 C14 -134.5(4)
C14 C9 C10 F1 179.2(4)
C8 C9 C10 F1 -0.6(6)
C14 C9 C10 C11 0.9(6)
C8 C9 C10 C11 -178.8(4)
F1 C10 C11 F2 0.4(7)
C9 C10 C11 F2 178.6(4)
F1 C10 C11 C12 -178.7(4)
C9 C10 C11 C12 -0.4(7)
F2 C11 C12 F3 1.9(7)
C10 C11 C12 F3 -179.1(4)
F2 C11 C12 C13 -179.4(4)
C10 C11 C12 C13 -0.3(7)
F3 C12 C13 F4 -2.2(7)
C11 C12 C13 F4 179.0(4)
F3 C12 C13 C14 179.2(4)
C11 C12 C13 C14 0.4(7)
F4 C13 C14 F5 0.8(6)
C12 C13 C14 F5 179.4(4)
F4 C13 C14 C9 -178.5(4)
C12 C13 C14 C9 0.1(7)
C10 C9 C14 F5 180.0(4)
C8 C9 C14 F5 -0.3(6)
C10 C9 C14 C13 -0.8(6)
C8 C9 C14 C13 179.0(4)
C1 N1 C15 C16 -67.9(4)
C2 N1 C15 C16 108.3(4)
N1 C15 C16 C21 -45.2(5)
N1 C15 C16 C17 134.8(3)
C21 C16 C17 F6 -178.2(4)
C15 C16 C17 F6 1.8(5)
C21 C16 C17 C18 0.6(6)
C15 C16 C17 C18 -179.4(4)
F6 C17 C18 C19 180.0(4)
C16 C17 C18 C19 1.2(7)
F6 C17 C18 F7 -0.6(7)
C16 C17 C18 F7 -179.4(4)
F7 C18 C19 F8 -0.3(7)
C17 C18 C19 F8 179.1(4)
F7 C18 C19 C20 178.4(4)
C17 C18 C19 C20 -2.2(7)
C18 C19 C20 F9 -178.5(4)
F8 C19 C20 F9 0.2(7)
C18 C19 C20 C21 1.4(7)
F8 C19 C20 C21 -179.9(4)
C17 C16 C21 F10 178.4(3)
C15 C16 C21 F10 -1.6(5)
C17 C16 C21 C20 -1.4(6)
C15 C16 C21 C20 178.6(3)
F9 C20 C21 F10 0.6(6)
C19 C20 C21 F10 -179.3(4)
F9 C20 C21 C16 -179.7(4)
C19 C20 C21 C16 0.4(6)
C1 Rh1 C22 C23 -88.6(2)
C26 Rh1 C22 C23 71.9(3)
C27 Rh1 C22 C23 106.4(3)
Br1 Rh1 C22 C23 168.9(2)
C1 Rh1 C22 C29 150.2(4)
C23 Rh1 C22 C29 -121.1(5)
C26 Rh1 C22 C29 -49.2(4)
C27 Rh1 C22 C29 -14.7(4)
Br1 Rh1 C22 C29 47.8(6)
C29 C22 C23 C24 0.9(7)
Rh1 C22 C23 C24 -103.4(4)
C29 C22 C23 Rh1 104.3(4)
C1 Rh1 C23 C22 92.1(2)
C26 Rh1 C23 C22 -105.8(3)
C27 Rh1 C23 C22 -71.6(3)
Br1 Rh1 C23 C22 -167.8(3)
C1 Rh1 C23 C24 -145.7(4)
C22 Rh1 C23 C24 122.3(5)
C26 Rh1 C23 C24 16.5(4)
C27 Rh1 C23 C24 50.6(4)
Br1 Rh1 C23 C24 -45.5(6)
C22 C23 C24 C25 64.8(8)
Rh1 C23 C24 C25 -16.7(8)
C23 C24 C25 C26 4.4(9)
C24 C25 C26 C27 -72.0(7)
C24 C25 C26 Rh1 9.4(7)
C1 Rh1 C26 C27 173.0(4)
C22 Rh1 C26 C27 71.5(3)
C23 Rh1 C26 C27 108.2(3)
Br1 Rh1 C26 C27 -88.1(3)
C1 Rh1 C26 C25 50.7(6)
C22 Rh1 C26 C25 -50.8(4)
C23 Rh1 C26 C25 -14.1(4)
C27 Rh1 C26 C25 -122.3(5)
Br1 Rh1 C26 C25 149.5(3)
C25 C26 C27 C28 0.0(6)
Rh1 C26 C27 C28 -101.5(4)
C25 C26 C27 Rh1 101.4(4)
C1 Rh1 C27 C26 -171.7(4)
C22 Rh1 C27 C26 -106.5(3)
C23 Rh1 C27 C26 -69.9(3)
Br1 Rh1 C27 C26 91.6(3)
C1 Rh1 C27 C28 -50.4(8)
C22 Rh1 C27 C28 14.8(4)
C23 Rh1 C27 C28 51.4(4)
C26 Rh1 C27 C28 121.3(5)
Br1 Rh1 C27 C28 -147.1(4)
C26 C27 C28 C29 68.3(7)
Rh1 C27 C28 C29 -12.6(7)
C27 C28 C29 C22 0.7(9)
C23 C22 C29 C28 -69.3(7)
Rh1 C22 C29 C28 12.5(7)
